data_7045693
loop_
_publ_author_name
'Iglesias-Sig\"uenza, Javier'
'Izquierdo, Cristina'
'D\'iez, Elena'
'Fern\'andez, Rosario'
'Lassaletta, Jos\'e M'

_publ_section_title
;
 N-Heterotricyclic cationic carbene ligands. Synthesis, reactivity and
 coordination chemistry.
;
_journal_issue 15
_journal_name_full 'Dalton transactions (Cambridge, England : 2003)'
_journal_page_first 5196
_journal_page_last 5206
_journal_paper_doi 10.1039/c8dt00213d
_journal_volume 47
_journal_year 2018
_chemical_formula_sum 'C31 H31 Cl N3 O2 Rh'
_chemical_formula_weight 615.95
_space_group_IT_number 2
_space_group_name_Hall '-P 1'
_space_group_name_H-M_alt 'P -1'
_symmetry_cell_setting triclinic
_symmetry_space_group_name_Hall '-P 1'
_symmetry_space_group_name_H-M 'P -1'
_atom_sites_solution_hydrogens geom
_atom_sites_solution_primary direct
_atom_sites_solution_secondary difmap
_audit_creation_method SHELXL-97
_audit_update_record
;
2017-12-28 deposited with the CCDC.
2018-02-20 downloaded from the CCDC.
;
_cell_angle_alpha 71.074(3)
_cell_angle_beta 80.495(3)
_cell_angle_gamma 79.623(3)
_cell_formula_units_Z 2
_cell_length_a 7.2839(7)
_cell_length_b 13.2903(12)
_cell_length_c 14.8830(13)
_cell_measurement_reflns_used 5341
_cell_measurement_temperature 273(2)
_cell_measurement_theta_max 21.96
_cell_measurement_theta_min 2.26
_cell_volume 1331.7(2)
_computing_cell_refinement 'Bruker SAINT'
_computing_data_collection 'Bruker APEX2'
_computing_data_reduction 'Bruker SAINT'
_computing_molecular_graphics 'Bruker SHELXTL'
_computing_publication_material 'Bruker SHELXTL'
_computing_structure_refinement 'SHELXL-97 (Sheldrick, 2008)'
_computing_structure_solution 'SHELXS-97 (Sheldrick, 2008)'
_diffrn_ambient_temperature 273(2)
_diffrn_measured_fraction_theta_full 0.984
_diffrn_measured_fraction_theta_max 0.984
_diffrn_measurement_device_type 'Bruker APEX-II CCD'
_diffrn_measurement_method '\f and \w scans'
_diffrn_radiation_monochromator graphite
_diffrn_radiation_source 'fine-focus sealed tube'
_diffrn_radiation_type AgK\a
_diffrn_radiation_wavelength 0.56086
_diffrn_reflns_av_R_equivalents 0.0606
_diffrn_reflns_av_sigmaI/netI 0.0689
_diffrn_reflns_limit_h_max 9
_diffrn_reflns_limit_h_min -9
_diffrn_reflns_limit_k_max 17
_diffrn_reflns_limit_k_min -17
_diffrn_reflns_limit_l_max 19
_diffrn_reflns_limit_l_min -18
_diffrn_reflns_number 21205
_diffrn_reflns_theta_full 22.16
_diffrn_reflns_theta_max 22.16
_diffrn_reflns_theta_min 1.97
_exptl_absorpt_coefficient_mu 0.415
_exptl_absorpt_correction_T_max 0.9755
_exptl_absorpt_correction_T_min 0.8718
_exptl_absorpt_correction_type multi-scan
_exptl_absorpt_process_details
; 
 SADABS, Bruker (2006). APEX 2. Version 2.1. Bruker Analytical
 X-ray Solutions, Madison, Wisconsin, USA. 
;
_exptl_crystal_colour yellow
_exptl_crystal_density_diffrn 1.536
_exptl_crystal_density_method 'not measured'
_exptl_crystal_description Prism
_exptl_crystal_F_000 632
_exptl_crystal_size_max 0.34
_exptl_crystal_size_mid 0.11
_exptl_crystal_size_min 0.06
_refine_diff_density_max 1.615
_refine_diff_density_min -1.657
_refine_diff_density_rms 0.137
_refine_ls_extinction_method none
_refine_ls_goodness_of_fit_ref 1.016
_refine_ls_hydrogen_treatment mixed
_refine_ls_matrix_type full
_refine_ls_number_parameters 346
_refine_ls_number_reflns 6650
_refine_ls_number_restraints 0
_refine_ls_restrained_S_all 1.016
_refine_ls_R_factor_all 0.0666
_refine_ls_R_factor_gt 0.0527
_refine_ls_shift/su_max 0.000
_refine_ls_shift/su_mean 0.000
_refine_ls_structure_factor_coef Fsqd
_refine_ls_weighting_details 'calc w=1/[\s^2^(Fo^2^)+(0.1000P)^2^+1.0000P] where P=(Fo^2^+2Fc^2^)/3'
_refine_ls_weighting_scheme calc
_refine_ls_wR_factor_gt 0.1450
_refine_ls_wR_factor_ref 0.1560
_reflns_number_gt 5541
_reflns_number_total 6650
_reflns_threshold_expression >2sigma(I)
_cod_data_source_file c8dt00213d2.cif
_cod_data_source_block ag_igl4517a_0m
_cod_depositor_comments
;
The following automatic conversions were performed:

'_symmetry_cell_setting' value 'Triclinic' changed to 'triclinic'
according to
/home/data/users/saulius/crontab/automatic-downloads/rss-feeds/RSC/lib/dictionaries/cif_core.dic
dictionary named 'cif_core.dic' version 2.4.2 from 2011-04-26.

Automatic conversion script
Id: cif_fix_values 4973 2017-02-22 13:04:09Z antanas 

 Adding full bibliography for 7045692--7045698.cif.
;
_cod_original_sg_symbol_H-M P-1
_cod_database_code 7045693

loop_
_symmetry_equiv_pos_as_xyz
'x, y, z'
'-x, -y, -z'

loop_
_atom_site_label
_atom_site_type_symbol
_atom_site_fract_x
_atom_site_fract_y
_atom_site_fract_z
_atom_site_U_iso_or_equiv
_atom_site_adp_type
_atom_site_occupancy
_atom_site_symmetry_multiplicity
_atom_site_calc_flag
_atom_site_refinement_flags
Rh1 Rh 0.77625(4) 0.54755(2) 0.67192(2) 0.01094(11) Uani 1 1 d .
Cl1 Cl 0.99157(11) 0.51483(7) 0.78540(6) 0.01104(18) Uani 1 1 d .
O1 O 0.5291(4) 0.5941(2) 0.5187(2) 0.0238(7) Uani 1 1 d .
O2 O 1.0980(5) 0.6021(3) 0.5169(2) 0.0372(9) Uani 1 1 d .
N1 N 0.4560(4) 0.5760(2) 0.8327(2) 0.0099(6) Uani 1 1 d .
N2 N 0.5097(4) 0.4129(2) 0.8355(2) 0.0103(6) Uani 1 1 d .
N3 N 0.3818(4) 0.4123(2) 0.9148(2) 0.0097(6) Uani 1 1 d .
C1 C 0.5619(5) 0.5081(3) 0.7838(3) 0.0105(7) Uani 1 1 d .
C2 C 0.3500(5) 0.5143(3) 0.9117(3) 0.0104(7) Uani 1 1 d .
C3 C 0.2232(5) 0.5615(3) 0.9729(3) 0.0126(7) Uani 1 1 d .
H3 H 0.1574 0.5194 1.0268 0.015 Uiso 1 1 calc R
C4 C 0.1980(5) 0.6719(3) 0.9517(3) 0.0120(7) Uani 1 1 d .
C5 C 0.0581(5) 0.7266(3) 1.0055(3) 0.0139(7) Uani 1 1 d .
H5 H -0.0149 0.6870 1.0579 0.017 Uiso 1 1 calc R
C6 C 0.0305(5) 0.8354(3) 0.9813(3) 0.0158(8) Uani 1 1 d .
H6 H -0.0615 0.8698 1.0167 0.019 Uiso 1 1 calc R
C7 C 0.1429(6) 0.8973(3) 0.9011(3) 0.0175(8) Uani 1 1 d .
H7 H 0.1239 0.9717 0.8859 0.021 Uiso 1 1 calc R
C8 C 0.2752(5) 0.8505(3) 0.8474(3) 0.0138(7) Uani 1 1 d .
H8 H 0.3460 0.8930 0.7959 0.017 Uiso 1 1 calc R
C9 C 0.3089(5) 0.7350(3) 0.8687(3) 0.0114(7) Uani 1 1 d .
C10 C 0.4365(5) 0.6874(3) 0.8107(3) 0.0098(7) Uani 1 1 d .
C11 C 0.5369(5) 0.7516(3) 0.7198(3) 0.0110(7) Uani 1 1 d .
C12 C 0.6992(5) 0.7947(3) 0.7215(3) 0.0136(7) Uani 1 1 d .
C13 C 0.7809(5) 0.8580(3) 0.6348(3) 0.0165(8) Uani 1 1 d .
H13 H 0.8874 0.8875 0.6347 0.020 Uiso 1 1 calc R
C14 C 0.7093(5) 0.8785(3) 0.5487(3) 0.0161(8) Uani 1 1 d .
C15 C 0.5432(5) 0.8394(3) 0.5502(3) 0.0151(7) Uani 1 1 d .
H15 H 0.4912 0.8547 0.4934 0.018 Uiso 1 1 calc R
C16 C 0.4534(5) 0.7775(3) 0.6356(3) 0.0127(7) Uani 1 1 d .
C17 C 0.7814(6) 0.7734(3) 0.8133(3) 0.0189(8) Uani 1 1 d .
H17A H 0.6825 0.7823 0.8626 0.028 Uiso 1 1 calc R
H17B H 0.8688 0.8229 0.8042 0.028 Uiso 1 1 calc R
H17C H 0.8453 0.7013 0.8318 0.028 Uiso 1 1 calc R
C18 C 0.8101(7) 0.9406(4) 0.4551(3) 0.0262(10) Uani 1 1 d .
H18A H 0.8286 1.0087 0.4592 0.039 Uiso 1 1 calc R
H18B H 0.7357 0.9521 0.4042 0.039 Uiso 1 1 calc R
H18C H 0.9297 0.9005 0.4427 0.039 Uiso 1 1 calc R
C19 C 0.2702(6) 0.7401(3) 0.6364(3) 0.0176(8) Uani 1 1 d .
H19A H 0.2380 0.7611 0.5723 0.026 Uiso 1 1 calc R
H19B H 0.1734 0.7719 0.6750 0.026 Uiso 1 1 calc R
H19C H 0.2823 0.6633 0.6626 0.026 Uiso 1 1 calc R
C20 C 0.5495(5) 0.3103(3) 0.8074(3) 0.0116(7) Uani 1 1 d .
C21 C 0.7554(5) 0.2850(3) 0.7742(3) 0.0135(7) Uani 1 1 d .
H21A H 0.8304 0.2763 0.8250 0.016 Uiso 1 1 calc R
H21B H 0.7945 0.3434 0.7195 0.016 Uiso 1 1 calc R
C22 C 0.4305(5) 0.3268(3) 0.7262(3) 0.0123(7) Uani 1 1 d .
H22A H 0.2987 0.3442 0.7474 0.015 Uiso 1 1 calc R
H22B H 0.4674 0.3860 0.6716 0.015 Uiso 1 1 calc R
C23 C 0.4848(6) 0.2179(3) 0.8943(3) 0.0149(7) Uani 1 1 d .
H23A H 0.5573 0.2073 0.9466 0.018 Uiso 1 1 calc R
H23B H 0.3533 0.2355 0.9156 0.018 Uiso 1 1 calc R
C24 C 0.7847(6) 0.1802(3) 0.7467(3) 0.0185(8) Uani 1 1 d .
H24 H 0.9181 0.1630 0.7255 0.022 Uiso 1 1 calc R
C25 C 0.5137(6) 0.1147(3) 0.8648(3) 0.0181(8) Uani 1 1 d .
H25 H 0.4728 0.0556 0.9198 0.022 Uiso 1 1 calc R
C26 C 0.6689(6) 0.1957(3) 0.6649(3) 0.0179(8) Uani 1 1 d .
H26A H 0.6879 0.1304 0.6468 0.021 Uiso 1 1 calc R
H26B H 0.7095 0.2532 0.6097 0.021 Uiso 1 1 calc R
C27 C 0.4601(6) 0.2235(3) 0.6974(3) 0.0158(8) Uani 1 1 d .
H27 H 0.3859 0.2339 0.6451 0.019 Uiso 1 1 calc R
C28 C 0.3978(6) 0.1312(3) 0.7834(3) 0.0187(8) Uani 1 1 d .
H28A H 0.2656 0.1476 0.8042 0.022 Uiso 1 1 calc R
H28B H 0.4149 0.0659 0.7654 0.022 Uiso 1 1 calc R
C29 C 0.7231(6) 0.0871(3) 0.8333(3) 0.0219(9) Uani 1 1 d .
H29A H 0.7439 0.0212 0.8161 0.026 Uiso 1 1 calc R
H29B H 0.7962 0.0767 0.8853 0.026 Uiso 1 1 calc R
C30 C 0.6206(6) 0.5746(3) 0.5793(3) 0.0182(8) Uani 1 1 d .
C31 C 0.9775(6) 0.5828(3) 0.5746(3) 0.0205(8) Uani 1 1 d .

loop_
_atom_site_aniso_label
_atom_site_aniso_U_11
_atom_site_aniso_U_22
_atom_site_aniso_U_33
_atom_site_aniso_U_23
_atom_site_aniso_U_13
_atom_site_aniso_U_12
Rh1 0.00995(17) 0.01309(16) 0.00978(17) -0.00298(11) 0.00301(11) -0.00628(11)
Cl1 0.0069(4) 0.0166(4) 0.0094(4) -0.0019(3) -0.0006(3) -0.0052(3)
O1 0.0271(17) 0.0256(15) 0.0195(16) -0.0036(12) -0.0086(13) -0.0062(13)
O2 0.036(2) 0.057(2) 0.0282(19) -0.0220(17) 0.0185(15) -0.0331(18)
N1 0.0074(14) 0.0124(13) 0.0103(14) -0.0024(11) 0.0008(11) -0.0058(11)
N2 0.0114(15) 0.0147(14) 0.0047(13) 0.0000(11) 0.0023(11) -0.0099(11)
N3 0.0102(14) 0.0118(13) 0.0074(14) -0.0042(11) 0.0044(11) -0.0048(11)
C1 0.0113(17) 0.0121(15) 0.0099(17) -0.0020(13) -0.0042(13) -0.0055(13)
C2 0.0106(16) 0.0109(15) 0.0097(16) -0.0002(12) -0.0011(13) -0.0072(13)
C3 0.0115(17) 0.0169(17) 0.0096(17) -0.0010(13) -0.0013(13) -0.0075(13)
C4 0.0067(16) 0.0168(17) 0.0126(17) -0.0039(13) -0.0002(13) -0.0039(13)
C5 0.0149(18) 0.0155(17) 0.0123(18) -0.0031(13) -0.0011(14) -0.0073(14)
C6 0.0133(18) 0.0187(18) 0.0175(19) -0.0089(15) 0.0005(14) -0.0028(14)
C7 0.0174(19) 0.0140(17) 0.024(2) -0.0083(15) -0.0016(15) -0.0061(14)
C8 0.0125(18) 0.0134(16) 0.0157(18) -0.0033(13) 0.0012(14) -0.0070(13)
C9 0.0121(17) 0.0134(16) 0.0108(17) -0.0031(13) -0.0026(13) -0.0070(13)
C10 0.0080(16) 0.0127(15) 0.0097(16) -0.0038(13) 0.0002(12) -0.0047(12)
C11 0.0102(17) 0.0104(15) 0.0120(17) -0.0017(13) 0.0005(13) -0.0049(13)
C12 0.0113(17) 0.0121(16) 0.0174(19) -0.0041(14) 0.0009(14) -0.0048(13)
C13 0.0111(18) 0.0151(17) 0.023(2) -0.0040(15) 0.0009(15) -0.0066(14)
C14 0.0127(18) 0.0120(16) 0.020(2) -0.0019(14) 0.0046(14) -0.0030(13)
C15 0.0155(19) 0.0179(17) 0.0114(18) -0.0033(14) -0.0004(14) -0.0040(14)
C16 0.0120(17) 0.0120(15) 0.0140(18) -0.0038(13) -0.0006(13) -0.0025(13)
C17 0.017(2) 0.0204(18) 0.023(2) -0.0071(16) -0.0069(16) -0.0075(15)
C18 0.026(2) 0.026(2) 0.021(2) 0.0008(17) 0.0026(17) -0.0079(18)
C19 0.0159(19) 0.0249(19) 0.0131(18) -0.0030(15) -0.0027(14) -0.0099(15)
C20 0.0129(18) 0.0084(15) 0.0130(17) -0.0029(13) -0.0010(13) -0.0019(13)
C21 0.0103(17) 0.0140(16) 0.0162(18) -0.0057(14) -0.0015(14) 0.0001(13)
C22 0.0107(17) 0.0112(15) 0.0157(18) -0.0035(13) -0.0020(13) -0.0039(13)
C23 0.0187(19) 0.0097(15) 0.0155(19) -0.0021(13) -0.0006(14) -0.0045(14)
C24 0.0133(19) 0.0169(18) 0.025(2) -0.0086(16) -0.0003(15) -0.0008(14)
C25 0.029(2) 0.0091(16) 0.0147(19) 0.0001(13) -0.0010(16) -0.0085(15)
C26 0.024(2) 0.0131(17) 0.0169(19) -0.0061(14) 0.0038(15) -0.0062(15)
C27 0.019(2) 0.0136(16) 0.0172(19) -0.0039(14) -0.0039(15) -0.0080(14)
C28 0.021(2) 0.0153(17) 0.024(2) -0.0097(15) 0.0009(16) -0.0095(15)
C29 0.030(2) 0.0111(16) 0.024(2) -0.0056(15) -0.0040(17) 0.0000(15)
C30 0.020(2) 0.0116(16) 0.021(2) -0.0051(14) 0.0090(16) -0.0084(14)
C31 0.021(2) 0.027(2) 0.018(2) -0.0102(16) 0.0045(16) -0.0148(17)

loop_
_atom_type_symbol
_atom_type_description
_atom_type_scat_dispersion_real
_atom_type_scat_dispersion_imag
_atom_type_scat_source
C C 0.0015 0.0009 'International Tables Vol C Tables 4.2.6.8 and 6.1.1.4'
H H 0.0000 0.0000 'International Tables Vol C Tables 4.2.6.8 and 6.1.1.4'
N N 0.0030 0.0019 'International Tables Vol C Tables 4.2.6.8 and 6.1.1.4'
O O 0.0056 0.0036 'International Tables Vol C Tables 4.2.6.8 and 6.1.1.4'
Cl Cl 0.0998 0.0984 'International Tables Vol C Tables 4.2.6.8 and 6.1.1.4'
Rh Rh -2.5280 0.5964 'International Tables Vol C Tables 4.2.6.8 and 6.1.1.4'

loop_
_geom_angle_atom_site_label_1
_geom_angle_atom_site_label_2
_geom_angle_atom_site_label_3
_geom_angle
C30 Rh1 C31 88.98(18)
C30 Rh1 C1 93.50(15)
C31 Rh1 C1 177.50(16)
C30 Rh1 Cl1 176.94(12)
C31 Rh1 Cl1 87.96(13)
C1 Rh1 Cl1 89.56(10)
C1 N1 C10 130.4(3)
C1 N1 C2 108.2(3)
C10 N1 C2 121.2(3)
C1 N2 N3 116.1(3)
C1 N2 C20 126.8(3)
N3 N2 C20 116.3(3)
C2 N3 N2 102.9(3)
N2 C1 N1 102.2(3)
N2 C1 Rh1 130.6(3)
N1 C1 Rh1 126.5(2)
N3 C2 N1 110.7(3)
N3 C2 C3 127.9(3)
N1 C2 C3 121.4(3)
C4 C3 C2 118.7(3)
C4 C3 H3 120.7
C2 C3 H3 120.7
C3 C4 C5 121.8(3)
C3 C4 C9 119.1(3)
C5 C4 C9 119.0(3)
C6 C5 C4 120.9(3)
C6 C5 H5 119.5
C4 C5 H5 119.5
C5 C6 C7 120.0(4)
C5 C6 H6 120.0
C7 C6 H6 120.0
C8 C7 C6 121.7(3)
C8 C7 H7 119.1
C6 C7 H7 119.1
C7 C8 C9 120.8(3)
C7 C8 H8 119.6
C9 C8 H8 119.6
C10 C9 C8 120.8(3)
C10 C9 C4 121.6(3)
C8 C9 C4 117.5(3)
C9 C10 N1 118.0(3)
C9 C10 C11 122.1(3)
N1 C10 C11 119.5(3)
C16 C11 C12 121.2(3)
C16 C11 C10 118.0(3)
C12 C11 C10 120.5(3)
C13 C12 C11 117.5(4)
C13 C12 C17 121.1(3)
C11 C12 C17 121.3(3)
C14 C13 C12 122.6(3)
C14 C13 H13 118.7
C12 C13 H13 118.7
C13 C14 C15 118.4(3)
C13 C14 C18 121.0(4)
C15 C14 C18 120.6(4)
C14 C15 C16 121.2(4)
C14 C15 H15 119.4
C16 C15 H15 119.4
C11 C16 C15 118.8(3)
C11 C16 C19 120.8(3)
C15 C16 C19 120.4(3)
C12 C17 H17A 109.5
C12 C17 H17B 109.5
H17A C17 H17B 109.5
C12 C17 H17C 109.5
H17A C17 H17C 109.5
H17B C17 H17C 109.5
C14 C18 H18A 109.5
C14 C18 H18B 109.5
H18A C18 H18B 109.5
C14 C18 H18C 109.5
H18A C18 H18C 109.5
H18B C18 H18C 109.5
C16 C19 H19A 109.5
C16 C19 H19B 109.5
H19A C19 H19B 109.5
C16 C19 H19C 109.5
H19A C19 H19C 109.5
H19B C19 H19C 109.5
C21 C20 N2 111.7(3)
C21 C20 C22 110.1(3)
N2 C20 C22 107.1(3)
C21 C20 C23 110.6(3)
N2 C20 C23 108.3(3)
C22 C20 C23 108.9(3)
C20 C21 C24 108.8(3)
C20 C21 H21A 109.9
C24 C21 H21A 109.9
C20 C21 H21B 109.9
C24 C21 H21B 109.9
H21A C21 H21B 108.3
C27 C22 C20 109.2(3)
C27 C22 H22A 109.8
C20 C22 H22A 109.8
C27 C22 H22B 109.8
C20 C22 H22B 109.8
H22A C22 H22B 108.3
C25 C23 C20 108.8(3)
C25 C23 H23A 109.9
C20 C23 H23A 109.9
C25 C23 H23B 109.9
C20 C23 H23B 109.9
H23A C23 H23B 108.3
C26 C24 C29 109.6(3)
C26 C24 C21 109.4(3)
C29 C24 C21 110.2(3)
C26 C24 H24 109.2
C29 C24 H24 109.2
C21 C24 H24 109.2
C28 C25 C29 110.3(3)
C28 C25 C23 109.8(3)
C29 C25 C23 109.1(3)
C28 C25 H25 109.2
C29 C25 H25 109.2
C23 C25 H25 109.2
C24 C26 C27 109.4(3)
C24 C26 H26A 109.8
C27 C26 H26A 109.8
C24 C26 H26B 109.8
C27 C26 H26B 109.8
H26A C26 H26B 108.2
C28 C27 C26 109.0(3)
C28 C27 C22 109.4(3)
C26 C27 C22 109.7(3)
C28 C27 H27 109.6
C26 C27 H27 109.6
C22 C27 H27 109.6
C25 C28 C27 109.6(3)
C25 C28 H28A 109.8
C27 C28 H28A 109.8
C25 C28 H28B 109.8
C27 C28 H28B 109.8
H28A C28 H28B 108.2
C25 C29 C24 108.5(3)
C25 C29 H29A 110.0
C24 C29 H29A 110.0
C25 C29 H29B 110.0
C24 C29 H29B 110.0
H29A C29 H29B 108.4
O1 C30 Rh1 176.9(3)
O2 C31 Rh1 178.9(4)

loop_
_geom_bond_atom_site_label_1
_geom_bond_atom_site_label_2
_geom_bond_distance
Rh1 C30 1.834(4)
Rh1 C31 1.890(4)
Rh1 C1 2.087(4)
Rh1 Cl1 2.3778(9)
O1 C30 1.144(5)
O2 C31 1.123(5)
N1 C1 1.390(5)
N1 C10 1.394(4)
N1 C2 1.398(4)
N2 C1 1.335(4)
N2 N3 1.377(4)
N2 C20 1.519(5)
N3 C2 1.320(4)
C2 C3 1.399(5)
C3 C4 1.382(5)
C3 H3 0.9300
C4 C5 1.432(5)
C4 C9 1.457(5)
C5 C6 1.358(5)
C5 H5 0.9300
C6 C7 1.433(5)
C6 H6 0.9300
C7 C8 1.344(6)
C7 H7 0.9300
C8 C9 1.446(5)
C8 H8 0.9300
C9 C10 1.374(5)
C10 C11 1.498(5)
C11 C16 1.398(5)
C11 C12 1.411(5)
C12 C13 1.396(5)
C12 C17 1.504(5)
C13 C14 1.390(6)
C13 H13 0.9300
C14 C15 1.394(5)
C14 C18 1.515(5)
C15 C16 1.401(5)
C15 H15 0.9300
C16 C19 1.503(5)
C17 H17A 0.9600
C17 H17B 0.9600
C17 H17C 0.9600
C18 H18A 0.9600
C18 H18B 0.9600
C18 H18C 0.9600
C19 H19A 0.9600
C19 H19B 0.9600
C19 H19C 0.9600
C20 C21 1.512(5)
C20 C22 1.538(5)
C20 C23 1.543(5)
C21 C24 1.546(5)
C21 H21A 0.9700
C21 H21B 0.9700
C22 C27 1.537(5)
C22 H22A 0.9700
C22 H22B 0.9700
C23 C25 1.541(5)
C23 H23A 0.9700
C23 H23B 0.9700
C24 C26 1.532(6)
C24 C29 1.539(5)
C24 H24 0.9800
C25 C28 1.526(6)
C25 C29 1.535(6)
C25 H25 0.9800
C26 C27 1.534(6)
C26 H26A 0.9700
C26 H26B 0.9700
C27 C28 1.529(5)
C27 H27 0.9800
C28 H28A 0.9700
C28 H28B 0.9700
C29 H29A 0.9700
C29 H29B 0.9700

loop_
_geom_torsion_atom_site_label_1
_geom_torsion_atom_site_label_2
_geom_torsion_atom_site_label_3
_geom_torsion_atom_site_label_4
_geom_torsion
C1 N2 N3 C2 0.9(4)
C20 N2 N3 C2 -169.0(3)
N3 N2 C1 N1 -1.1(4)
C20 N2 C1 N1 167.5(3)
N3 N2 C1 Rh1 169.7(2)
C20 N2 C1 Rh1 -21.7(5)
C10 N1 C1 N2 -174.7(3)
C2 N1 C1 N2 0.9(4)
C10 N1 C1 Rh1 14.0(5)
C2 N1 C1 Rh1 -170.4(2)
C30 Rh1 C1 N2 94.8(3)
C31 Rh1 C1 N2 -91(4)
Cl1 Rh1 C1 N2 -85.2(3)
C30 Rh1 C1 N1 -96.4(3)
C31 Rh1 C1 N1 77(4)
Cl1 Rh1 C1 N1 83.6(3)
N2 N3 C2 N1 -0.2(4)
N2 N3 C2 C3 176.6(4)
C1 N1 C2 N3 -0.5(4)
C10 N1 C2 N3 175.6(3)
C1 N1 C2 C3 -177.5(3)
C10 N1 C2 C3 -1.4(5)
N3 C2 C3 C4 -173.7(3)
N1 C2 C3 C4 2.7(5)
C2 C3 C4 C5 174.0(3)
C2 C3 C4 C9 -2.3(5)
C3 C4 C5 C6 -177.4(4)
C9 C4 C5 C6 -1.2(5)
C4 C5 C6 C7 -0.4(6)
C5 C6 C7 C8 1.0(6)
C6 C7 C8 C9 0.1(6)
C7 C8 C9 C10 176.3(4)
C7 C8 C9 C4 -1.6(5)
C3 C4 C9 C10 0.6(5)
C5 C4 C9 C10 -175.8(3)
C3 C4 C9 C8 178.5(3)
C5 C4 C9 C8 2.1(5)
C8 C9 C10 N1 -177.1(3)
C4 C9 C10 N1 0.8(5)
C8 C9 C10 C11 -4.2(5)
C4 C9 C10 C11 173.6(3)
C1 N1 C10 C9 174.7(3)
C2 N1 C10 C9 -0.4(5)
C1 N1 C10 C11 1.7(5)
C2 N1 C10 C11 -173.4(3)
C9 C10 C11 C16 -90.0(4)
N1 C10 C11 C16 82.7(4)
C9 C10 C11 C12 82.9(5)
N1 C10 C11 C12 -104.4(4)
C16 C11 C12 C13 -4.4(6)
C10 C11 C12 C13 -177.1(3)
C16 C11 C12 C17 175.5(4)
C10 C11 C12 C17 2.8(5)
C11 C12 C13 C14 -0.6(6)
C17 C12 C13 C14 179.5(4)
C12 C13 C14 C15 3.9(6)
C12 C13 C14 C18 -175.4(4)
C13 C14 C15 C16 -2.3(6)
C18 C14 C15 C16 177.0(4)
C12 C11 C16 C15 5.9(5)
C10 C11 C16 C15 178.8(3)
C12 C11 C16 C19 -174.0(4)
C10 C11 C16 C19 -1.1(5)
C14 C15 C16 C11 -2.5(6)
C14 C15 C16 C19 177.4(4)
C1 N2 C20 C21 50.8(5)
N3 N2 C20 C21 -140.6(3)
C1 N2 C20 C22 -69.9(4)
N3 N2 C20 C22 98.8(3)
C1 N2 C20 C23 172.8(3)
N3 N2 C20 C23 -18.6(4)
N2 C20 C21 C24 -179.8(3)
C22 C20 C21 C24 -61.0(4)
C23 C20 C21 C24 59.4(4)
C21 C20 C22 C27 60.4(4)
N2 C20 C22 C27 -177.9(3)
C23 C20 C22 C27 -61.0(4)
C21 C20 C23 C25 -60.5(4)
N2 C20 C23 C25 176.7(3)
C22 C20 C23 C25 60.5(4)
C20 C21 C24 C26 60.9(4)
C20 C21 C24 C29 -59.7(4)
C20 C23 C25 C28 -60.3(4)
C20 C23 C25 C29 60.7(4)
C29 C24 C26 C27 60.8(4)
C21 C24 C26 C27 -60.1(4)
C24 C26 C27 C28 -60.4(4)
C24 C26 C27 C22 59.4(4)
C20 C22 C27 C28 60.6(4)
C20 C22 C27 C26 -58.9(4)
C29 C25 C28 C27 -60.2(4)
C23 C25 C28 C27 60.1(4)
C26 C27 C28 C25 59.9(4)
C22 C27 C28 C25 -60.0(4)
C28 C25 C29 C24 59.6(4)
C23 C25 C29 C24 -61.1(4)
C26 C24 C29 C25 -59.8(4)
C21 C24 C29 C25 60.7(4)
C31 Rh1 C30 O1 -20(7)
C1 Rh1 C30 O1 159(7)
Cl1 Rh1 C30 O1 -21(9)
C30 Rh1 C31 O2 -98(21)
C1 Rh1 C31 O2 88(21)
Cl1 Rh1 C31 O2 82(21)
